data_1548575
loop_
_publ_author_name
'Arkhipenko, Sergey'
'Sabatini, Marco T.'
'Batsanov, Andrei S.'
'Karaluka, Valerija'
'Sheppard, Tom D.'
'Rzepa, Henry S.'
'Whiting, Andrew'

_publ_section_title
;
 Mechanistic insights into boron-catalysed direct amidation reactions.
;
_journal_issue 4
_journal_name_full 'Chemical science'
_journal_page_first 1058
_journal_page_last 1072
_journal_paper_doi 10.1039/c7sc03595k
_journal_volume 9
_journal_year 2018
_chemical_formula_moiety 'C18 H6 B3 F9 O3'
_chemical_formula_sum 'C18 H6 B3 F9 O3'
_chemical_formula_weight 473.66
_chemical_name_systematic 3,4,5-trifluorophenylboroxine
_space_group_crystal_system orthorhombic
_space_group_IT_number 60
_space_group_name_Hall '-P 2n 2ab'
_space_group_name_H-M_alt 'P b c n'
_symmetry_space_group_name_Hall '-P 2n 2ab'
_symmetry_space_group_name_H-M 'P b c n'
_atom_sites_solution_hydrogens difmap
_atom_sites_solution_primary iterative
_atom_sites_solution_secondary difmap
_audit_creation_date 2016-11-08
_audit_creation_method
;
Olex2 1.2-beta
(compiled 2016.09.09 svn.r3337 for OlexSys, GUI svn.r5227)
;
_audit_update_record
;
2017-07-23 deposited with the CCDC.
2018-01-02 downloaded from the CCDC.
;
_cell_angle_alpha 90
_cell_angle_beta 90
_cell_angle_gamma 90
_cell_formula_units_Z 4
_cell_length_a 17.083(4)
_cell_length_b 13.093(3)
_cell_length_c 7.990(2)
_cell_measurement_reflns_used 7348
_cell_measurement_temperature 120.0
_cell_measurement_theta_max 31.51
_cell_measurement_theta_min 2.38
_cell_volume 1787.1(7)
_computing_cell_refinement 'SAINT v8.37A (Bruker, 2015)'
_computing_data_collection 'APEX2 v.2013.4_1 (Bruker, 2013)'
_computing_data_reduction 'SAINT v8.37A (Bruker, 2015)'
_computing_molecular_graphics 'Olex2 (Dolomanov et al., 2009)'
_computing_publication_material 'Olex2 (Dolomanov et al., 2009)'
_computing_structure_refinement 'ShelXL (Sheldrick, 2015)'
_computing_structure_solution 'olex2.solve (Bourhis et al., 2015)'
_diffrn_ambient_temperature 120.0
_diffrn_detector 'Bruker PHOTON 100 CMOS'
_diffrn_detector_area_resol_mean 10.4
_diffrn_detector_type 'CMOS sensor'
_diffrn_measured_fraction_theta_full 0.997
_diffrn_measured_fraction_theta_max 0.998
_diffrn_measurement_device '3-circle diffractometer'
_diffrn_measurement_device_type 'Bruker D8 Venture'
_diffrn_measurement_method '\f and \w scans'
_diffrn_radiation_monochromator 'focusing mirrors'
_diffrn_radiation_probe x-ray
_diffrn_radiation_type MoK\a
_diffrn_radiation_wavelength 0.71073
_diffrn_reflns_av_R_equivalents 0.0792
_diffrn_reflns_av_unetI/netI 0.0400
_diffrn_reflns_Laue_measured_fraction_full 0.997
_diffrn_reflns_Laue_measured_fraction_max 0.998
_diffrn_reflns_limit_h_max 22
_diffrn_reflns_limit_h_min -22
_diffrn_reflns_limit_k_max 17
_diffrn_reflns_limit_k_min -17
_diffrn_reflns_limit_l_max 10
_diffrn_reflns_limit_l_min -10
_diffrn_reflns_number 22891
_diffrn_reflns_point_group_measured_fraction_full 0.997
_diffrn_reflns_point_group_measured_fraction_max 0.998
_diffrn_reflns_theta_full 25.242
_diffrn_reflns_theta_max 27.996
_diffrn_reflns_theta_min 2.385
_diffrn_source 'microfocus sealed X-ray tube'
_diffrn_source_type 'Incoatec I\mS microsource'
_diffrn_standards_number 0
_exptl_absorpt_coefficient_mu 0.177
_exptl_absorpt_correction_T_max 1.0000
_exptl_absorpt_correction_T_min 0.8873
_exptl_absorpt_correction_type multi-scan
_exptl_absorpt_process_details
;
SADABS-2014/5 (Bruker,2014/5) was used for absorption correction.
wR2(int) was 0.1096 before and 0.0711 after correction.
The Ratio of minimum to maximum transmission is 0.8873.
The \l/2 correction factor is Not present.
;
_exptl_crystal_colour 'clear colourless'
_exptl_crystal_colour_lustre clear
_exptl_crystal_colour_primary colourless
_exptl_crystal_density_diffrn 1.761
_exptl_crystal_description irregular
_exptl_crystal_F_000 936
_exptl_crystal_recrystallization_method 'Re-crystallisation from solvent: chloroform, pentane'
_exptl_crystal_size_max 0.15
_exptl_crystal_size_mid 0.13
_exptl_crystal_size_min 0.12
_refine_diff_density_max 0.312
_refine_diff_density_min -0.296
_refine_diff_density_rms 0.054
_refine_ls_extinction_method none
_refine_ls_goodness_of_fit_ref 1.049
_refine_ls_hydrogen_treatment refall
_refine_ls_matrix_type full
_refine_ls_number_parameters 164
_refine_ls_number_reflns 2162
_refine_ls_number_restraints 0
_refine_ls_restrained_S_all 1.049
_refine_ls_R_factor_all 0.0781
_refine_ls_R_factor_gt 0.0445
_refine_ls_shift/su_max 0.001
_refine_ls_shift/su_mean 0.000
_refine_ls_structure_factor_coef Fsqd
_refine_ls_weighting_details 'w=1/[\s^2^(Fo^2^)+(0.0600P)^2^+0.2500P] where P=(Fo^2^+2Fc^2^)/3'
_refine_ls_weighting_scheme calc
_refine_ls_wR_factor_gt 0.1031
_refine_ls_wR_factor_ref 0.1170
_reflns_Friedel_coverage 0.000
_reflns_number_gt 1466
_reflns_number_total 2162
_reflns_threshold_expression 'I > 2\s(I)'
_cod_data_source_file c7sc03595k2.cif
_cod_data_source_block 7a_16srv413
_cod_depositor_comments
;
The following automatic conversions were performed:

'_diffrn_radiation_probe' value 'X-ray' changed to 'x-ray' according
to
/home/data/users/saulius/crontab/automatic-downloads/rss-feeds/RSC/lib/dictionaries/cif_core.dic
dictionary named 'cif_core.dic' version 2.4.2 from 2011-04-26.

Automatic conversion script
Id: cif_fix_values 4973 2017-02-22 13:04:09Z antanas 

 Adding full bibliography for 1548566--1548579.cif.
;
_cod_original_cell_volume 1787.0(8)
_cod_database_code 1548575
_shelx_space_group_comment
;
The symmetry employed for this shelxl refinement is uniquely defined
by the following loop, which should always be used as a source of
symmetry information in preference to the above space-group names.
They are only intended as comments.
;
_shelx_estimated_absorpt_t_max 0.979
_shelx_estimated_absorpt_t_min 0.974
_computing.bruker_data_scaling 'SADABS V2012/1 (Bruker AXS Inc.)'

_olex2_refinement_description
;
;
_shelx_shelxl_version_number 2014/7

loop_
_space_group_symop_operation_xyz
'x, y, z'
'-x+1/2, -y+1/2, z+1/2'
'x+1/2, -y+1/2, -z'
'-x, y, -z+1/2'
'-x, -y, -z'
'x-1/2, y-1/2, -z-1/2'
'-x-1/2, y-1/2, z'
'x, -y, z-1/2'

loop_
_atom_site_label
_atom_site_type_symbol
_atom_site_fract_x
_atom_site_fract_y
_atom_site_fract_z
_atom_site_U_iso_or_equiv
_atom_site_adp_type
_atom_site_occupancy
_atom_site_site_symmetry_order
_atom_site_calc_flag
_atom_site_refinement_flags_posn
_atom_site_refinement_flags_adp
_atom_site_refinement_flags_occupancy
F1 F 0.33544(7) 0.35130(7) 0.46045(15) 0.0326(3) Uani 1 1 d . . .
F2 F 0.22161(6) 0.44746(9) 0.29114(15) 0.0335(3) Uani 1 1 d . . .
F3 F 0.21638(6) 0.65261(8) 0.27961(14) 0.0327(3) Uani 1 1 d . . .
F4 F 0.39036(7) 1.16468(8) 0.57511(16) 0.0369(3) Uani 1 1 d . . .
F5 F 0.5000 1.26713(11) 0.7500 0.0348(4) Uani 1 2 d S T P
O1 O 0.44870(6) 0.78147(8) 0.64872(14) 0.0178(3) Uani 1 1 d . . .
O2 O 0.5000 0.62463(13) 0.7500 0.0183(4) Uani 1 2 d S T P
C1 C 0.38609(10) 0.61550(13) 0.5480(2) 0.0170(4) Uani 1 1 d . . .
C2 C 0.38885(10) 0.50893(13) 0.5496(2) 0.0186(4) Uani 1 1 d . . .
C3 C 0.33357(10) 0.45441(13) 0.4628(2) 0.0211(4) Uani 1 1 d . . .
C4 C 0.27511(10) 0.50259(14) 0.3749(2) 0.0219(4) Uani 1 1 d . . .
C5 C 0.27302(10) 0.60771(14) 0.3709(2) 0.0210(4) Uani 1 1 d . . .
C6 C 0.32735(11) 0.66504(14) 0.4567(2) 0.0194(4) Uani 1 1 d . . .
C7 C 0.5000 0.95231(17) 0.7500 0.0166(5) Uani 1 2 d S T P
C8 C 0.44291(11) 1.00589(13) 0.6615(2) 0.0194(4) Uani 1 1 d . . .
C9 C 0.44401(10) 1.11117(14) 0.6623(2) 0.0221(4) Uani 1 1 d . . .
C10 C 0.5000 1.16430(18) 0.7500 0.0238(6) Uani 1 2 d S T P
B1 B 0.44702(11) 0.67698(15) 0.6521(2) 0.0172(4) Uani 1 1 d . . .
B2 B 0.5000 0.8344(2) 0.7500 0.0152(6) Uani 1 2 d S T P
H2 H 0.4302(12) 0.4749(15) 0.609(2) 0.029(5) Uiso 1 1 d . . .
H8 H 0.4018(10) 0.9701(13) 0.600(2) 0.013(4) Uiso 1 1 d . . .
H6 H 0.3262(11) 0.7341(16) 0.451(2) 0.025(5) Uiso 1 1 d . . .

loop_
_atom_site_aniso_label
_atom_site_aniso_U_11
_atom_site_aniso_U_22
_atom_site_aniso_U_33
_atom_site_aniso_U_23
_atom_site_aniso_U_13
_atom_site_aniso_U_12
F1 0.0399(7) 0.0136(6) 0.0443(7) -0.0025(5) -0.0106(6) -0.0027(5)
F2 0.0270(6) 0.0330(7) 0.0406(7) -0.0090(5) -0.0135(5) -0.0056(5)
F3 0.0270(6) 0.0346(7) 0.0366(7) -0.0011(5) -0.0157(5) 0.0093(5)
F4 0.0368(7) 0.0243(6) 0.0495(8) 0.0130(5) -0.0046(6) 0.0101(5)
F5 0.0435(10) 0.0115(7) 0.0493(11) 0.000 0.0140(8) 0.000
O1 0.0189(6) 0.0141(6) 0.0204(6) 0.0010(5) -0.0027(5) 0.0008(5)
O2 0.0181(8) 0.0124(8) 0.0246(9) 0.000 -0.0059(7) 0.000
C1 0.0162(8) 0.0170(9) 0.0180(9) -0.0001(7) 0.0013(7) -0.0011(7)
C2 0.0176(8) 0.0194(9) 0.0189(9) 0.0019(7) -0.0016(7) 0.0010(7)
C3 0.0253(9) 0.0154(9) 0.0226(9) -0.0031(7) 0.0000(7) 0.0001(7)
C4 0.0185(9) 0.0252(11) 0.0220(9) -0.0057(8) -0.0037(8) -0.0033(8)
C5 0.0180(9) 0.0253(10) 0.0198(9) -0.0008(8) -0.0035(7) 0.0055(8)
C6 0.0204(9) 0.0172(9) 0.0206(9) -0.0007(7) -0.0002(7) 0.0031(7)
C7 0.0175(11) 0.0160(12) 0.0163(11) 0.000 0.0061(9) 0.000
C8 0.0200(9) 0.0173(9) 0.0209(9) 0.0021(7) 0.0031(7) -0.0006(7)
C9 0.0229(9) 0.0186(9) 0.0249(9) 0.0051(8) 0.0067(8) 0.0061(8)
C10 0.0316(14) 0.0109(12) 0.0289(14) 0.000 0.0140(12) 0.000
B1 0.0164(9) 0.0162(10) 0.0192(9) 0.0011(8) 0.0011(8) 0.0001(8)
B2 0.0147(13) 0.0177(14) 0.0133(13) 0.000 0.0051(10) 0.000

loop_
_atom_type_symbol
_atom_type_description
_atom_type_scat_dispersion_real
_atom_type_scat_dispersion_imag
_atom_type_scat_source
C C 0.0033 0.0016 'International Tables Vol C Tables 4.2.6.8 and 6.1.1.4'
H H 0.0000 0.0000 'International Tables Vol C Tables 4.2.6.8 and 6.1.1.4'
B B 0.0013 0.0007 'International Tables Vol C Tables 4.2.6.8 and 6.1.1.4'
F F 0.0171 0.0103 'International Tables Vol C Tables 4.2.6.8 and 6.1.1.4'
O O 0.0106 0.0060 'International Tables Vol C Tables 4.2.6.8 and 6.1.1.4'

loop_
_geom_angle_atom_site_label_1
_geom_angle_atom_site_label_2
_geom_angle_atom_site_label_3
_geom_angle
_geom_angle_site_symmetry_1
_geom_angle_site_symmetry_3
B1 O1 B2 120.26(15) . .
B1 O2 B1 120.4(2) 4_656 .
C2 C1 C6 119.47(16) . .
C2 C1 B1 119.31(15) . .
C6 C1 B1 121.20(16) . .
C1 C2 H2 119.5(12) . .
C3 C2 C1 119.49(16) . .
C3 C2 H2 121.0(12) . .
F1 C3 C2 120.72(16) . .
F1 C3 C4 117.97(15) . .
C2 C3 C4 121.31(16) . .
F2 C4 C3 120.15(16) . .
F2 C4 C5 120.52(16) . .
C3 C4 C5 119.31(16) . .
F3 C5 C4 117.87(16) . .
F3 C5 C6 121.06(16) . .
C6 C5 C4 121.06(16) . .
C1 C6 H6 120.3(13) . .
C5 C6 C1 119.35(17) . .
C5 C6 H6 120.4(13) . .
C8 C7 C8 119.6(2) 4_656 .
C8 C7 B2 120.22(11) . .
C8 C7 B2 120.22(11) 4_656 .
C7 C8 H8 121.1(10) . .
C9 C8 C7 119.44(18) . .
C9 C8 H8 119.4(10) . .
F4 C9 C8 120.55(17) . .
F4 C9 C10 118.27(17) . .
C10 C9 C8 121.17(18) . .
F5 C10 C9 120.39(11) . .
F5 C10 C9 120.40(12) . 4_656
C9 C10 C9 119.2(2) . 4_656
O1 B1 O2 119.64(16) . .
O1 B1 C1 121.36(16) . .
O2 B1 C1 119.00(16) . .
O1 B2 O1 119.7(2) . 4_656
O1 B2 C7 120.16(11) . .
O1 B2 C7 120.16(11) 4_656 .

loop_
_geom_bond_atom_site_label_1
_geom_bond_atom_site_label_2
_geom_bond_distance
_geom_bond_site_symmetry_2
F1 C3 1.350(2) .
F2 C4 1.3432(19) .
F3 C5 1.3468(19) .
F4 C9 1.348(2) .
F5 C10 1.346(3) .
O1 B1 1.369(2) .
O1 B2 1.3797(18) .
O2 B1 1.379(2) 4_656
O2 B1 1.379(2) .
C1 C2 1.396(2) .
C1 C6 1.400(2) .
C1 B1 1.556(3) .
C2 C3 1.372(2) .
C2 H2 0.96(2) .
C3 C4 1.374(2) .
C4 C5 1.377(3) .
C5 C6 1.377(2) .
C6 H6 0.91(2) .
C7 C8 1.394(2) 4_656
C7 C8 1.394(2) .
C7 B2 1.544(3) .
C8 C9 1.379(2) .
C8 H8 0.979(18) .
C9 C10 1.375(2) .
C10 C9 1.375(2) 4_656
B2 O1 1.3797(18) 4_656

loop_
_geom_torsion_atom_site_label_1
_geom_torsion_atom_site_label_2
_geom_torsion_atom_site_label_3
_geom_torsion_atom_site_label_4
_geom_torsion
_geom_torsion_site_symmetry_1
_geom_torsion_site_symmetry_4
C2 C1 B1 O1 177.16(16) . .
C2 C1 B1 O2 -3.1(2) . .
C6 C1 B1 O1 -4.6(3) . .
C6 C1 B1 O2 175.11(15) . .
C8 C7 B2 O1 -173.22(10) 4_656 .
C8 C7 B2 O1 -173.22(10) . 4_656
C8 C7 B2 O1 6.78(10) 4_656 4_656
C8 C7 B2 O1 6.78(10) . .
B1 O1 B2 O1 1.91(11) . 4_656
B1 O1 B2 C7 -178.09(11) . .
B1 O2 B1 O1 1.89(11) 4_656 .
B1 O2 B1 C1 -177.84(18) 4_656 .
B2 O1 B1 O2 -3.8(2) . .
B2 O1 B1 C1 175.94(12) . .
